data_1577250
loop_
_publ_author_name
'Jiang, Huikang'
'Ye, Ning'
'Peng, Guang'
'Chen, Jindong'

_publ_section_title
;
 A[A6Ch][Si12P20] (A = Sr, Ba; Ch = S, Se, Te): Achieving Wide Band Gap of
 Pnictides by Constructing [A6Ch] octahedral ionic units
;
_journal_name_full 'Chemical Science'
_journal_paper_doi 10.1039/D6SC00313C
_journal_year 2026
_chemical_formula_moiety 'Ba3 P20 S Si12 Sr4'
_chemical_formula_sum 'Ba3 P20 S Si12 Sr4'
_chemical_formula_weight 1751.04
_space_group_crystal_system cubic
_space_group_IT_number 216
_space_group_name_Hall 'F -4 2 3'
_space_group_name_H-M_alt 'F -4 3 m'
_audit_creation_date 2025-10-10
_audit_creation_method
;
Olex2 1.5
(compiled 2025.07.13 svn.rb7424aed for OlexSys, GUI svn.r7314)
;
_audit_update_record
;
2026-01-10 deposited with the CCDC.	2026-04-29 downloaded from the CCDC.
;
_cell_angle_alpha 90
_cell_angle_beta 90
_cell_angle_gamma 90
_cell_formula_units_Z 4
_cell_length_a 15.5666(6)
_cell_length_b 15.5666(6)
_cell_length_c 15.5666(6)
_cell_measurement_reflns_used 1566
_cell_measurement_temperature 293
_cell_measurement_theta_max 27.02
_cell_measurement_theta_min 2.62
_cell_volume 3772.1(3)
_computing_cell_refinement 'SAINT V8.40A (Bruker, 2019)'
_computing_data_reduction 'SAINT V8.40A (Bruker, 2019)'
_computing_molecular_graphics 'Olex2 1.5 (Dolomanov et al., 2009)'
_computing_publication_material 'Olex2 1.5 (Dolomanov et al., 2009)'
_computing_structure_refinement 'SHELXL 2018/3 (Sheldrick, 2015)'
_diffrn_ambient_temperature 293
_diffrn_measured_fraction_theta_full 0.976
_diffrn_measured_fraction_theta_max 0.976
_diffrn_measurement_device_type 'Bruker APEX-II CCD'
_diffrn_measurement_method '\f and \w scans'
_diffrn_radiation_type MoK\a
_diffrn_radiation_wavelength 0.71073
_diffrn_reflns_av_R_equivalents 0.1263
_diffrn_reflns_av_unetI/netI 0.0705
_diffrn_reflns_Laue_measured_fraction_full 0.976
_diffrn_reflns_Laue_measured_fraction_max 0.976
_diffrn_reflns_limit_h_max 18
_diffrn_reflns_limit_h_min -18
_diffrn_reflns_limit_k_max 18
_diffrn_reflns_limit_k_min -17
_diffrn_reflns_limit_l_max 18
_diffrn_reflns_limit_l_min -18
_diffrn_reflns_number 5057
_diffrn_reflns_point_group_measured_fraction_full 0.958
_diffrn_reflns_point_group_measured_fraction_max 0.958
_diffrn_reflns_theta_full 24.894
_diffrn_reflns_theta_max 24.894
_diffrn_reflns_theta_min 2.266
_diffrn_source_current 1.4
_diffrn_source_power 0.07
_diffrn_source_voltage 50.0
_diffrn_standards_number 0
_exptl_absorpt_coefficient_mu 9.989
_exptl_absorpt_correction_T_max 0.7455
_exptl_absorpt_correction_T_min 0.3365
_exptl_absorpt_correction_type none
_exptl_absorpt_process_details
;
SADABS-2016/2 (Bruker,2016/2) was used for absorption correction.
wR2(int) was 0.2119 before and 0.1104 after correction.
The Ratio of minimum to maximum transmission is 0.4514.
The \l/2 correction factor is Not present.
;
_exptl_crystal_colour 'clear reddish red'
_exptl_crystal_colour_lustre clear
_exptl_crystal_colour_modifier reddish
_exptl_crystal_colour_primary red
_exptl_crystal_density_diffrn 3.083
_exptl_crystal_description block
_exptl_crystal_F_000 3216
_exptl_crystal_size_max 0.11
_exptl_crystal_size_mid 0.1
_exptl_crystal_size_min 0.1
_refine_diff_density_max 1.008
_refine_diff_density_min -1.034
_refine_diff_density_rms 0.160
_refine_ls_abs_structure_details
;
 Refined as an inversion twin.
;
_refine_ls_abs_structure_Flack 0.46(9)
_refine_ls_extinction_method none
_refine_ls_goodness_of_fit_ref 1.059
_refine_ls_hydrogen_treatment undef
_refine_ls_matrix_type full
_refine_ls_number_parameters 28
_refine_ls_number_reflns 364
_refine_ls_number_restraints 0
_refine_ls_restrained_S_all 1.059
_refine_ls_R_factor_all 0.0387
_refine_ls_R_factor_gt 0.0328
_refine_ls_shift/su_max 0.000
_refine_ls_shift/su_mean 0.000
_refine_ls_structure_factor_coef Fsqd
_refine_ls_weighting_details 'w=1/[\s^2^(Fo^2^)+19.8539P] where P=(Fo^2^+2Fc^2^)/3'
_refine_ls_weighting_scheme calc
_refine_ls_wR_factor_gt 0.0705
_refine_ls_wR_factor_ref 0.0726
_reflns_Friedel_coverage 0.767
_reflns_Friedel_fraction_full 0.935
_reflns_Friedel_fraction_max 0.935
_reflns_number_gt 332
_reflns_number_total 364
_reflns_threshold_expression 'I > 2\s(I)'
_cod_data_source_file d6sc00313c2.cif
_cod_data_source_block ba[ba2sr4s][si12p20]
_cod_original_cell_volume 3772.1(5)
_cod_database_code 1577250
_shelx_shelxl_version_number 2018/3
_shelx_space_group_comment
;
The symmetry employed for this shelxl refinement is uniquely defined
by the following loop, which should always be used as a source of
symmetry information in preference to the above space-group names.
They are only intended as comments.
;
_shelx_estimated_absorpt_t_max 0.435
_shelx_estimated_absorpt_t_min 0.406
_olex2_refinement_description
;
1. Twinned data refinement
 Scales: 0.54375
 0.45625
2. Shared sites
{Ba1, Sr1}
3. Uiso/Uaniso restraints and constraints
Uanis(Ba1) = Uanis(Sr1)
4. Others
 Fixed Sof: Ba1(0.083325) Sr1(0.166675)
;
_olex2_submission_special_instructions 'No special instructions were received'

loop_
_space_group_symop_operation_xyz
'x, y, z'
'y, -x, -z'
'-x, -y, z'
'-y, x, -z'
'-x, z, -y'
'x, -y, -z'
'-x, -z, y'
'-z, -y, x'
'-x, y, -z'
'z, -y, -x'
'z, x, y'
'y, z, x'
'-y, -z, x'
'z, -x, -y'
'-y, z, -x'
'-z, -x, y'
'-z, x, -y'
'y, -z, -x'
'-y, -x, z'
'y, x, z'
'x, -z, -y'
'x, z, y'
'-z, y, -x'
'z, y, x'
'x, y+1/2, z+1/2'
'y, -x+1/2, -z+1/2'
'-x, -y+1/2, z+1/2'
'-y, x+1/2, -z+1/2'
'-x, z+1/2, -y+1/2'
'x, -y+1/2, -z+1/2'
'-x, -z+1/2, y+1/2'
'-z, -y+1/2, x+1/2'
'-x, y+1/2, -z+1/2'
'z, -y+1/2, -x+1/2'
'z, x+1/2, y+1/2'
'y, z+1/2, x+1/2'
'-y, -z+1/2, x+1/2'
'z, -x+1/2, -y+1/2'
'-y, z+1/2, -x+1/2'
'-z, -x+1/2, y+1/2'
'-z, x+1/2, -y+1/2'
'y, -z+1/2, -x+1/2'
'-y, -x+1/2, z+1/2'
'y, x+1/2, z+1/2'
'x, -z+1/2, -y+1/2'
'x, z+1/2, y+1/2'
'-z, y+1/2, -x+1/2'
'z, y+1/2, x+1/2'
'x+1/2, y, z+1/2'
'y+1/2, -x, -z+1/2'
'-x+1/2, -y, z+1/2'
'-y+1/2, x, -z+1/2'
'-x+1/2, z, -y+1/2'
'x+1/2, -y, -z+1/2'
'-x+1/2, -z, y+1/2'
'-z+1/2, -y, x+1/2'
'-x+1/2, y, -z+1/2'
'z+1/2, -y, -x+1/2'
'z+1/2, x, y+1/2'
'y+1/2, z, x+1/2'
'-y+1/2, -z, x+1/2'
'z+1/2, -x, -y+1/2'
'-y+1/2, z, -x+1/2'
'-z+1/2, -x, y+1/2'
'-z+1/2, x, -y+1/2'
'y+1/2, -z, -x+1/2'
'-y+1/2, -x, z+1/2'
'y+1/2, x, z+1/2'
'x+1/2, -z, -y+1/2'
'x+1/2, z, y+1/2'
'-z+1/2, y, -x+1/2'
'z+1/2, y, x+1/2'
'x+1/2, y+1/2, z'
'y+1/2, -x+1/2, -z'
'-x+1/2, -y+1/2, z'
'-y+1/2, x+1/2, -z'
'-x+1/2, z+1/2, -y'
'x+1/2, -y+1/2, -z'
'-x+1/2, -z+1/2, y'
'-z+1/2, -y+1/2, x'
'-x+1/2, y+1/2, -z'
'z+1/2, -y+1/2, -x'
'z+1/2, x+1/2, y'
'y+1/2, z+1/2, x'
'-y+1/2, -z+1/2, x'
'z+1/2, -x+1/2, -y'
'-y+1/2, z+1/2, -x'
'-z+1/2, -x+1/2, y'
'-z+1/2, x+1/2, -y'
'y+1/2, -z+1/2, -x'
'-y+1/2, -x+1/2, z'
'y+1/2, x+1/2, z'
'x+1/2, -z+1/2, -y'
'x+1/2, z+1/2, y'
'-z+1/2, y+1/2, -x'
'z+1/2, y+1/2, x'

loop_
_atom_site_label
_atom_site_type_symbol
_atom_site_fract_x
_atom_site_fract_y
_atom_site_fract_z
_atom_site_U_iso_or_equiv
_atom_site_adp_type
_atom_site_occupancy
_atom_site_site_symmetry_order
_atom_site_calc_flag
_atom_site_refinement_flags_posn
_atom_site_refinement_flags_adp
_atom_site_refinement_flags_occupancy
_atom_site_disorder_assembly
_atom_site_disorder_group
P1 P 0.67009(10) 0.4994(5) 0.67009(10) 0.0146(6) Uani 1 2 d S T P . .
Ba1 Ba 0.79114(7) 0.500000 0.500000 0.0225(4) Uani 0.3333 4 d S T P . 1
P2 P 0.8387(5) 0.6613(5) 0.6613(5) 0.007(2) Uani 1 6 d S T P . .
S1 S 1.000000 0.500000 0.500000 0.0144(15) Uani 1 24 d S T P . .
Si1 Si 0.750000 0.5868(6) 0.750000 0.013(3) Uani 1 4 d S T P . .
Si2 Si 0.750000 0.4114(5) 0.750000 0.010(3) Uani 1 4 d S T P . .
Sr1 Sr 0.79114(7) 0.500000 0.500000 0.0225(4) Uani 0.6667 4 d S T P . 2
Ba2 Ba 0.500000 0.500000 0.500000 0.0639(9) Uani 1 24 d S T P . .
P3 P 0.8341(5) 0.3341(5) 0.6659(5) 0.015(3) Uani 1 6 d S T P . .

loop_
_atom_site_aniso_label
_atom_site_aniso_U_11
_atom_site_aniso_U_22
_atom_site_aniso_U_33
_atom_site_aniso_U_23
_atom_site_aniso_U_13
_atom_site_aniso_U_12
P1 0.0164(8) 0.0110(12) 0.0164(8) -0.004(3) -0.0042(9) -0.004(3)
Ba1 0.0255(7) 0.0210(5) 0.0210(5) 0.002(2) 0.000 0.000
P2 0.007(2) 0.007(2) 0.007(2) 0.0021(19) -0.0021(19) -0.0021(19)
S1 0.0144(15) 0.0144(15) 0.0144(15) 0.000 0.000 0.000
Si1 0.012(3) 0.015(6) 0.012(3) 0.000 -0.005(4) 0.000
Si2 0.014(3) 0.004(5) 0.014(3) 0.000 0.003(4) 0.000
Sr1 0.0255(7) 0.0210(5) 0.0210(5) 0.002(2) 0.000 0.000
Ba2 0.0639(9) 0.0639(9) 0.0639(9) 0.000 0.000 0.000
P3 0.015(3) 0.015(3) 0.015(3) 0.005(2) 0.005(2) -0.005(2)

loop_
_atom_type_symbol
_atom_type_description
_atom_type_scat_dispersion_real
_atom_type_scat_dispersion_imag
_atom_type_scat_source
Ba Ba -0.3244 2.2819 'International Tables Vol C Tables 4.2.6.8 and 6.1.1.4'
P P 0.1023 0.0942 'International Tables Vol C Tables 4.2.6.8 and 6.1.1.4'
S S 0.1246 0.1234 'International Tables Vol C Tables 4.2.6.8 and 6.1.1.4'
Si Si 0.0817 0.0704 'International Tables Vol C Tables 4.2.6.8 and 6.1.1.4'
Sr Sr -1.5307 3.2498 'International Tables Vol C Tables 4.2.6.8 and 6.1.1.4'

loop_
_geom_angle_atom_site_label_1
_geom_angle_atom_site_label_2
_geom_angle_atom_site_label_3
_geom_angle
_geom_angle_site_symmetry_1
_geom_angle_site_symmetry_3
_geom_angle_publ_flag
Ba1 P1 Ba1 160.87(9) 8_665 . ?
Ba1 P1 Ba2 80.44(4) 8_665 . ?
Ba1 P1 Ba2 80.44(4) . . ?
Si1 P1 Ba1 97.46(11) . 8_665 ?
Si1 P1 Ba1 97.46(11) . . ?
Si1 P1 Si2 75.61(13) . . ?
Si1 P1 Sr1 97.46(11) . . ?
Si1 P1 Ba2 142.2(4) . . ?
Si2 P1 Ba1 97.62(12) . 8_665 ?
Si2 P1 Ba1 97.62(12) . . ?
Si2 P1 Sr1 97.62(12) . . ?
Si2 P1 Ba2 142.2(3) . . ?
Sr1 P1 Ba2 80.44(4) . . ?
P1 Ba1 P1 70.1(2) 6_566 11 ?
P1 Ba1 P1 109.12(8) 6_566 . ?
P1 Ba1 P1 70.6(3) 11 . ?
P1 Ba1 P1 70.1(2) 14_566 . ?
P1 Ba1 P1 70.6(3) 14_566 6_566 ?
P1 Ba1 P1 109.12(8) 14_566 11 ?
P1 Ba1 Ba1 80.44(4) . 58_566 ?
P1 Ba1 Ba1 80.44(4) 11 74_566 ?
P1 Ba1 Ba1 170.44(4) 14_566 74_566 ?
P1 Ba1 Ba1 114.09(12) 6_566 74_566 ?
P1 Ba1 Ba1 114.32(11) 11 58_566 ?
P1 Ba1 Ba1 114.32(11) . 74_566 ?
P1 Ba1 Ba1 114.09(12) 14_566 58_566 ?
P1 Ba1 Ba1 170.44(4) 6_566 58_566 ?
P1 Ba1 P2 132.88(18) . 76_646 ?
P1 Ba1 P2 132.88(18) 6_566 . ?
P1 Ba1 P2 63.65(14) 6_566 76_646 ?
P1 Ba1 P2 132.88(18) 11 76_646 ?
P1 Ba1 P2 63.65(14) . . ?
P1 Ba1 P2 63.65(14) 14_566 76_646 ?
P1 Ba1 P2 132.88(18) 14_566 . ?
P1 Ba1 P2 63.65(14) 11 . ?
P1 Ba1 S1 125.44(4) 6_566 . ?
P1 Ba1 S1 125.44(4) 11 . ?
P1 Ba1 S1 125.44(4) . . ?
P1 Ba1 S1 125.44(4) 14_566 . ?
P1 Ba1 Ba2 54.56(4) 6_566 . ?
P1 Ba1 Ba2 54.56(4) 11 . ?
P1 Ba1 Ba2 54.56(4) 14_566 . ?
P1 Ba1 Ba2 54.56(4) . . ?
P1 Ba1 P3 132.30(18) 6_566 . ?
P1 Ba1 P3 132.30(18) 11 . ?
P1 Ba1 P3 62.35(14) 11 74_566 ?
P1 Ba1 P3 132.30(18) . 74_566 ?
P1 Ba1 P3 62.35(14) 6_566 74_566 ?
P1 Ba1 P3 62.35(14) 14_566 . ?
P1 Ba1 P3 132.30(18) 14_566 74_566 ?
P1 Ba1 P3 62.35(14) . . ?
Ba1 Ba1 Ba1 60.0 74_566 58_566 ?
P2 Ba1 Ba1 110.19(12) 76_646 58_566 ?
P2 Ba1 Ba1 50.67(11) . 74_566 ?
P2 Ba1 Ba1 50.67(11) . 58_566 ?
P2 Ba1 Ba1 110.19(12) 76_646 74_566 ?
P2 Ba1 P2 156.5(3) 76_646 . ?
P2 Ba1 Ba2 101.77(15) . . ?
P2 Ba1 Ba2 101.77(15) 76_646 . ?
P2 Ba1 P3 87.892(17) 76_646 . ?
P2 Ba1 P3 87.893(18) . 74_566 ?
P2 Ba1 P3 87.893(18) 76_646 74_566 ?
P2 Ba1 P3 87.893(17) . . ?
S1 Ba1 Ba1 45.0 . 74_566 ?
S1 Ba1 Ba1 45.0 . 58_566 ?
S1 Ba1 P2 78.23(15) . . ?
S1 Ba1 P2 78.23(14) . 76_646 ?
S1 Ba1 Ba2 180.0 . . ?
S1 Ba1 P3 79.62(14) . 74_566 ?
S1 Ba1 P3 79.62(14) . . ?
Ba2 Ba1 Ba1 135.0 . 74_566 ?
Ba2 Ba1 Ba1 135.0 . 58_566 ?
P3 Ba1 Ba1 51.74(10) . 58_566 ?
P3 Ba1 Ba1 51.74(10) 74_566 74_566 ?
P3 Ba1 Ba1 111.37(11) . 74_566 ?
P3 Ba1 Ba1 111.37(11) 74_566 58_566 ?
P3 Ba1 Ba2 100.38(14) 74_566 . ?
P3 Ba1 Ba2 100.38(14) . . ?
P3 Ba1 P3 159.2(3) . 74_566 ?
Ba1 P2 Ba1 78.7(2) . 74_566 ?
Ba1 P2 Ba1 78.7(2) 74_566 58_566 ?
Ba1 P2 Ba1 78.7(2) . 58_566 ?
Si1 P2 Ba1 161.1(5) . 74_566 ?
Si1 P2 Ba1 86.7(2) . 58_566 ?
Si1 P2 Ba1 86.7(2) 52_656 74_566 ?
Si1 P2 Ba1 86.7(2) . . ?
Si1 P2 Ba1 161.1(5) 52_656 . ?
Si1 P2 Ba1 86.7(2) 79_665 . ?
Si1 P2 Ba1 161.1(5) 79_665 58_566 ?
Si1 P2 Ba1 86.7(2) 52_656 58_566 ?
Si1 P2 Ba1 86.7(2) 79_665 74_566 ?
Si1 P2 Si1 104.6(5) 52_656 . ?
Si1 P2 Si1 104.6(5) 52_656 79_665 ?
Si1 P2 Si1 104.6(5) 79_665 . ?
Si1 P2 Sr1 86.7(2) 79_665 . ?
Si1 P2 Sr1 86.7(2) . . ?
Si1 P2 Sr1 161.1(5) 52_656 . ?
Sr1 P2 Ba1 78.7(2) . 58_566 ?
Ba1 S1 Ba1 90.0 76_646 56_664 ?
Ba1 S1 Ba1 90.0 58_566 74_566 ?
Ba1 S1 Ba1 90.0 3_765 76_646 ?
Ba1 S1 Ba1 90.0 74_566 3_765 ?
Ba1 S1 Ba1 180.0 . 3_765 ?
Ba1 S1 Ba1 90.0 . 76_646 ?
Ba1 S1 Ba1 90.0 58_566 3_765 ?
Ba1 S1 Ba1 180.0 58_566 56_664 ?
Ba1 S1 Ba1 90.0 . 58_566 ?
Ba1 S1 Ba1 90.0 3_765 56_664 ?
Ba1 S1 Ba1 90.0 . 74_566 ?
Ba1 S1 Ba1 90.0 58_566 76_646 ?
Ba1 S1 Ba1 90.0 . 56_664 ?
Ba1 S1 Ba1 90.0 74_566 56_664 ?
Ba1 S1 Ba1 180.0 74_566 76_646 ?
Sr1 S1 Ba1 180.0 . 3_765 ?
Sr1 S1 Ba1 90.0 . 58_566 ?
P1 Si1 P1 104.6(6) . 57_656 ?
P1 Si1 P2 108.20(19) . 26_566 ?
P1 Si1 P2 108.20(19) 57_656 . ?
P1 Si1 P2 108.20(19) . . ?
P1 Si1 P2 108.20(19) 57_656 26_566 ?
P1 Si1 Si2 52.3(3) . . ?
P1 Si1 Si2 52.3(3) 57_656 . ?
P2 Si1 P2 118.6(8) . 26_566 ?
P2 Si1 Si2 120.7(4) . . ?
P2 Si1 Si2 120.7(4) 26_566 . ?
P1 Si2 P1 104.2(5) . 57_656 ?
P1 Si2 Si1 52.1(2) 57_656 . ?
P1 Si2 Si1 52.1(2) . . ?
P3 Si2 P1 109.6(2) . 57_656 ?
P3 Si2 P1 109.6(2) . . ?
P3 Si2 P1 109.6(2) 28_646 . ?
P3 Si2 P1 109.6(2) 28_646 57_656 ?
P3 Si2 Si1 123.0(4) . . ?
P3 Si2 Si1 123.0(4) 28_646 . ?
P3 Si2 P3 114.0(7) 28_646 . ?
P1 Sr1 P1 109.12(8) 6_566 . ?
P1 Sr1 P1 70.6(3) 14_566 6_566 ?
P1 Sr1 P1 70.1(2) 6_566 11 ?
P1 Sr1 P1 70.6(3) 11 . ?
P1 Sr1 P1 70.1(2) 14_566 . ?
P1 Sr1 P1 109.12(8) 14_566 11 ?
P1 Sr1 P2 63.65(14) 14_566 76_646 ?
P1 Sr1 P2 132.88(18) 11 76_646 ?
P1 Sr1 P2 132.88(18) 14_566 . ?
P1 Sr1 P2 132.88(18) 6_566 . ?
P1 Sr1 P2 132.88(18) . 76_646 ?
P1 Sr1 P2 63.65(14) 6_566 76_646 ?
P1 Sr1 P2 63.65(14) 11 . ?
P1 Sr1 P2 63.65(14) . . ?
P1 Sr1 S1 125.44(4) 14_566 . ?
P1 Sr1 S1 125.44(4) 6_566 . ?
P1 Sr1 S1 125.44(4) . . ?
P1 Sr1 S1 125.44(4) 11 . ?
P1 Sr1 Ba2 54.56(4) 11 . ?
P1 Sr1 Ba2 54.56(4) 6_566 . ?
P1 Sr1 Ba2 54.56(4) . . ?
P1 Sr1 Ba2 54.56(4) 14_566 . ?
P1 Sr1 P3 132.30(18) 14_566 74_566 ?
P1 Sr1 P3 132.30(18) 11 . ?
P1 Sr1 P3 62.35(14) . . ?
P1 Sr1 P3 132.30(18) 6_566 . ?
P1 Sr1 P3 62.35(14) 14_566 . ?
P1 Sr1 P3 132.30(18) . 74_566 ?
P1 Sr1 P3 62.35(14) 6_566 74_566 ?
P1 Sr1 P3 62.35(14) 11 74_566 ?
P2 Sr1 P2 156.5(3) 76_646 . ?
P2 Sr1 Ba2 101.77(15) . . ?
P2 Sr1 Ba2 101.77(15) 76_646 . ?
P2 Sr1 P3 87.893(18) 76_646 74_566 ?
P2 Sr1 P3 87.893(17) . . ?
P2 Sr1 P3 87.893(18) . 74_566 ?
P2 Sr1 P3 87.892(17) 76_646 . ?
S1 Sr1 P2 78.23(15) . . ?
S1 Sr1 P2 78.23(14) . 76_646 ?
S1 Sr1 Ba2 180.0 . . ?
S1 Sr1 P3 79.62(14) . 74_566 ?
S1 Sr1 P3 79.62(14) . . ?
P3 Sr1 Ba2 100.38(14) . . ?
P3 Sr1 Ba2 100.38(14) 74_566 . ?
P3 Sr1 P3 159.2(3) . 74_566 ?
P1 Ba2 P1 120.0 12 9_656 ?
P1 Ba2 P1 179.7(3) 3_665 6_566 ?
P1 Ba2 P1 120.0 4_656 3_665 ?
P1 Ba2 P1 120.0 11 9_656 ?
P1 Ba2 P1 120.000(1) 3_665 14_566 ?
P1 Ba2 P1 120.0 12 7_665 ?
P1 Ba2 P1 120.0 7_665 6_566 ?
P1 Ba2 P1 179.7(2) 11 7_665 ?
P1 Ba2 P1 90.000(1) 7_665 14_566 ?
P1 Ba2 P1 59.8(2) 9_656 7_665 ?
P1 Ba2 P1 90.000(1) 9_656 3_665 ?
P1 Ba2 P1 179.7(3) 12 2_566 ?
P1 Ba2 P1 59.8(2) 11 6_566 ?
P1 Ba2 P1 120.0 11 2_566 ?
P1 Ba2 P1 120.0 13_665 6_566 ?
P1 Ba2 P1 59.8(2) 9_656 2_566 ?
P1 Ba2 P1 90.000(1) 11 14_566 ?
P1 Ba2 P1 120.0 7_665 4_656 ?
P1 Ba2 P1 59.8(2) 13_665 14_566 ?
P1 Ba2 P1 60.2(2) 4_656 5_656 ?
P1 Ba2 P1 59.8(2) 12 5_656 ?
P1 Ba2 P1 60.2(2) 12 . ?
P1 Ba2 P1 60.2(2) 12 11 ?
P1 Ba2 P1 60.2(2) 13_665 3_665 ?
P1 Ba2 P1 120.0 9_656 13_665 ?
P1 Ba2 P1 60.2(2) 6_566 14_566 ?
P1 Ba2 P1 60.2(2) 7_665 13_665 ?
P1 Ba2 P1 90.000(1) 9_656 6_566 ?
P1 Ba2 P1 90.000(1) 2_566 13_665 ?
P1 Ba2 P1 120.0 2_566 . ?
P1 Ba2 P1 90.000(1) 12 4_656 ?
P1 Ba2 P1 59.8(2) 4_656 6_566 ?
P1 Ba2 P1 59.8(2) 11 4_656 ?
P1 Ba2 P1 120.0 4_656 . ?
P1 Ba2 P1 60.2(2) 9_656 4_656 ?
P1 Ba2 P1 90.000(1) 6_566 . ?
P1 Ba2 P1 90.000(1) 2_566 4_656 ?
P1 Ba2 P1 120.0 4_656 14_566 ?
P1 Ba2 P1 179.7(3) 13_665 4_656 ?
P1 Ba2 P1 120.0 5_656 . ?
P1 Ba2 P1 59.8(2) 12 3_665 ?
P1 Ba2 P1 179.7(3) 9_656 . ?
P1 Ba2 P1 120.0 11 3_665 ?
P1 Ba2 P1 90.000(1) 12 13_665 ?
P1 Ba2 P1 90.000(1) 7_665 5_656 ?
P1 Ba2 P1 120.0 2_566 3_665 ?
P1 Ba2 P1 120.000(1) 13_665 5_656 ?
P1 Ba2 P1 120.000(1) 11 13_665 ?
P1 Ba2 P1 59.8(2) 3_665 5_656 ?
P1 Ba2 P1 90.000(1) 11 5_656 ?
P1 Ba2 P1 179.7(2) 14_566 5_656 ?
P1 Ba2 P1 60.2(2) 7_665 3_665 ?
P1 Ba2 P1 60.2(2) 11 . ?
P1 Ba2 P1 60.2(2) 2_566 6_566 ?
P1 Ba2 P1 120.0 7_665 . ?
P1 Ba2 P1 60.2(2) 9_656 5_656 ?
P1 Ba2 P1 59.8(2) 13_665 . ?
P1 Ba2 P1 120.0 2_566 5_656 ?
P1 Ba2 P1 90.000(1) 3_665 . ?
P1 Ba2 P1 120.000(1) 12 6_566 ?
P1 Ba2 P1 59.8(2) 14_566 . ?
P1 Ba2 P1 60.2(2) 2_566 14_566 ?
P1 Ba2 P1 59.8(2) 7_665 2_566 ?
P1 Ba2 P1 120.000(1) 12 14_566 ?
P1 Ba2 P1 120.0 6_566 5_656 ?
P1 Ba2 P1 120.0 9_656 14_566 ?
Ba1 P3 Ba1 76.5(2) 58_566 76_646 ?
Ba1 P3 Ba1 76.5(2) 58_566 . ?
Ba1 P3 Ba1 76.5(2) . 76_646 ?
Si2 P3 Ba1 85.8(2) . 58_566 ?
Si2 P3 Ba1 157.4(5) 50_566 . ?
Si2 P3 Ba1 85.8(2) 77_646 76_646 ?
Si2 P3 Ba1 85.8(2) 50_566 76_646 ?
Si2 P3 Ba1 85.8(2) 50_566 58_566 ?
Si2 P3 Ba1 85.8(2) . . ?
Si2 P3 Ba1 85.8(2) 77_646 . ?
Si2 P3 Ba1 157.4(5) . 76_646 ?
Si2 P3 Ba1 157.4(5) 77_646 58_566 ?
Si2 P3 Si2 107.1(4) 50_566 77_646 ?
Si2 P3 Si2 107.1(4) 50_566 . ?
Si2 P3 Si2 107.1(4) . 77_646 ?
Si2 P3 Sr1 157.4(5) 50_566 . ?
Si2 P3 Sr1 85.8(2) 77_646 . ?
Si2 P3 Sr1 85.8(2) . . ?

loop_
_geom_bond_atom_site_label_1
_geom_bond_atom_site_label_2
_geom_bond_distance
_geom_bond_site_symmetry_2
_geom_bond_publ_flag
P1 Ba1 3.2498(8) 8_665 ?
P1 Ba1 3.2499(8) . ?
P1 Si1 2.223(8) . ?
P1 Si2 2.230(8) . ?
P1 Sr1 3.2499(8) . ?
P1 Ba2 3.745(2) . ?
Ba1 Ba1 4.5979(15) 58_566 ?
Ba1 Ba1 4.5979(16) 74_566 ?
Ba1 P2 3.627(8) 76_646 ?
Ba1 P2 3.627(8) . ?
Ba1 S1 3.2512(11) . ?
Ba1 Ba2 4.5321(11) . ?
Ba1 P3 3.712(9) . ?
Ba1 P3 3.712(9) 74_566 ?
P2 Si1 2.271(6) 52_656 ?
P2 Si1 2.271(6) . ?
P2 Si1 2.271(6) 79_665 ?
P2 Sr1 3.627(8) . ?
S1 Sr1 3.2512(11) . ?
Si1 Si2 2.730(5) . ?
Si2 P3 2.209(6) 28_646 ?
Si2 P3 2.209(6) . ?
Sr1 Ba2 4.5321(11) . ?
Sr1 P3 3.712(9) . ?
Sr1 P3 3.712(9) 74_566 ?

loop_
_twin_individual_id
_twin_individual_mass_fraction_refined
1 0.54375
2 0.45625
